data_2104946
loop_
_publ_author_name
'Lemmerer, Andreas'

_publ_section_title
;
 Seven hexamethylenetetramine (HMTA) complexes with mono- and
 dicarboxylic acids: analysis of packing modes of HMTA complexes in the
 literature
;
_journal_issue 2
_journal_name_full 'Acta Crystallographica Section B'
_journal_page_first 177
_journal_page_last 192
_journal_paper_doi 10.1107/S0108768111004964
_journal_volume 67
_journal_year 2011
_chemical_formula_moiety 'C6 H12 N4, 2(C8 H8 O2)'
_chemical_formula_sum 'C22 H28 N4 O4'
_chemical_formula_weight 412.48
_chemical_name_systematic
;
  bis(toluidine carboxylic acid).(hexamethylenetetramine)
;
_space_group_IT_number 14
_symmetry_cell_setting monoclinic
_symmetry_space_group_name_Hall '-P 2yn'
_symmetry_space_group_name_H-M 'P 1 21/n 1'
_atom_sites_solution_hydrogens geom
_atom_sites_solution_primary direct
_atom_sites_solution_secondary difmap
_audit_conform_dict_name cif_core.dic
_audit_conform_dict_version 2.3
_audit_creation_method 'WinGX routine CIF_UPDATE'
_cell_angle_alpha 90
_cell_angle_beta 99.869(15)
_cell_angle_gamma 90
_cell_formula_units_Z 4
_cell_length_a 6.1754(18)
_cell_length_b 28.234(7)
_cell_length_c 12.154(3)
_cell_measurement_reflns_used 1336
_cell_measurement_temperature 173(2)
_cell_measurement_theta_max 28.37
_cell_measurement_theta_min 2.89
_cell_volume 2087.8(10)
_computing_cell_refinement 'SAINT-Plus (Bruker, 2004)'
_computing_data_collection 'APEX2 (Bruker, 2005)'
_computing_data_reduction 'SAINT-Plus and XPREP (Bruker 2004)'
_computing_molecular_graphics
;
Ortep-3 for Windows (Farrugia, 1997) and DIAMOND (Brandenburg, 1999)
;
_computing_publication_material
;
WinGX publication routines (Farrugia, 1999) and PLATON (Spek, 2002)
;
_computing_structure_refinement 'SHELXL-97 (Sheldrick, 2008)'
_computing_structure_solution 'SHELXS-97 (Sheldrick, 2008)'
_diffrn_ambient_temperature 173(2)
_diffrn_measured_fraction_theta_full 0.993
_diffrn_measured_fraction_theta_max 0.993
_diffrn_measurement_device_type 'Bruker APEX II CCD area detector'
_diffrn_measurement_method '\w scans'
_diffrn_radiation_monochromator graphite
_diffrn_radiation_type MoK\a
_diffrn_radiation_wavelength 0.71073
_diffrn_reflns_av_R_equivalents 0.0935
_diffrn_reflns_limit_h_max 5
_diffrn_reflns_limit_h_min -7
_diffrn_reflns_limit_k_max 34
_diffrn_reflns_limit_k_min -29
_diffrn_reflns_limit_l_max 14
_diffrn_reflns_limit_l_min -14
_diffrn_reflns_number 10621
_diffrn_reflns_theta_full 25.5
_diffrn_reflns_theta_max 25.5
_diffrn_reflns_theta_min 1.44
_diffrn_standards_number 0
_exptl_absorpt_coefficient_mu 0.092
_exptl_absorpt_correction_T_max 0.99
_exptl_absorpt_correction_T_min 0.97
_exptl_absorpt_correction_type multi-scan
_exptl_absorpt_process_details 'SADABS (Sheldrick, 1996)'
_exptl_crystal_colour colourless
_exptl_crystal_density_diffrn 1.312
_exptl_crystal_density_method 'not measured'
_exptl_crystal_description plate
_exptl_crystal_F_000 880
_exptl_crystal_size_max 0.3
_exptl_crystal_size_mid 0.24
_exptl_crystal_size_min 0.05
_refine_diff_density_max 0.866
_refine_diff_density_min -0.548
_refine_ls_extinction_method none
_refine_ls_goodness_of_fit_ref 1.099
_refine_ls_hydrogen_treatment constr
_refine_ls_matrix_type full
_refine_ls_number_parameters 273
_refine_ls_number_reflns 3866
_refine_ls_number_restraints 0
_refine_ls_restrained_S_all 1.099
_refine_ls_R_factor_all 0.1952
_refine_ls_R_factor_gt 0.1209
_refine_ls_shift/su_max 0
_refine_ls_shift/su_mean 0
_refine_ls_structure_factor_coef Fsqd
_refine_ls_weighting_details 'calc w=1/[\s^2^(Fo^2^)+(0.2000P)^2^] where P=(Fo^2^+2Fc^2^)/3'
_refine_ls_weighting_scheme calc
_refine_ls_wR_factor_gt 0.3241
_refine_ls_wR_factor_ref 0.3664
_reflns_number_gt 1948
_reflns_number_total 3866
_reflns_threshold_expression >2sigma(I)
_cod_data_source_file so5048.cif
_cod_data_source_block 3
_cod_depositor_comments
;
The following automatic conversions were performed:
'_symmetry_cell_setting' value 'Monoclinic' changed to 'monoclinic'
according to '/home/saulius/struct/CIF-dictionaries/cif_core.dic'
dictionary named 'cif_core.dic' version 2.4.1 from 2010-06-29.

Automatic conversion script
Id: cif_fix_enum 1555 2011-01-17 13:19:09Z saulius 
;
_cod_original_cell_volume 2087.8(9)
_cod_original_sg_symbol_H-M P2(1)/n
_cod_database_code 2104946
_cod_database_fobs_code 2104946

loop_
_symmetry_equiv_pos_as_xyz
'x, y, z'
'-x+1/2, y+1/2, -z+1/2'
'-x, -y, -z'
'x-1/2, -y-1/2, z-1/2'

loop_
_atom_site_type_symbol
_atom_site_label
_atom_site_fract_x
_atom_site_fract_y
_atom_site_fract_z
_atom_site_U_iso_or_equiv
_atom_site_adp_type
_atom_site_calc_flag
_atom_site_refinement_flags
_atom_site_occupancy
_atom_site_disorder_assembly
_atom_site_disorder_group
C C1 0.2161(10) 0.24714(18) 0.3143(5) 0.0270(14) Uani d . 1 . .
H H1A 0.1433 0.2406 0.2367 0.032 Uiso calc R 1 . .
H H1B 0.3727 0.2542 0.3132 0.032 Uiso calc R 1 . .
C C2 0.2197(11) 0.2974(2) 0.4740(5) 0.0368(16) Uani d . 1 . .
H H2A 0.3763 0.3054 0.4754 0.044 Uiso calc R 1 . .
H H2B 0.1489 0.3249 0.5042 0.044 Uiso calc R 1 . .
C C3 0.3083(10) 0.2154(2) 0.5004(5) 0.0354(16) Uani d . 1 . .
H H3A 0.2976 0.1873 0.548 0.043 Uiso calc R 1 . .
H H3B 0.466 0.2222 0.5017 0.043 Uiso calc R 1 . .
C C4 -0.0332(10) 0.1951(2) 0.3839(6) 0.0385(17) Uani d . 1 . .
H H4A -0.0464 0.1668 0.4303 0.046 Uiso calc R 1 . .
H H4B -0.1067 0.1881 0.3067 0.046 Uiso calc R 1 . .
C C5 -0.1218(10) 0.2767(2) 0.3581(6) 0.0382(16) Uani d . 1 . .
H H5A -0.1954 0.3041 0.3866 0.046 Uiso calc R 1 . .
H H5B -0.1962 0.2704 0.2806 0.046 Uiso calc R 1 . .
C C6 -0.0306(11) 0.2459(2) 0.5401(5) 0.0385(17) Uani d . 1 . .
H H6A -0.0465 0.2186 0.5893 0.046 Uiso calc R 1 . .
H H6B -0.1012 0.2736 0.5692 0.046 Uiso calc R 1 . .
N N1 0.1998(8) 0.20508(17) 0.3841(4) 0.0300(13) Uani d . 1 . .
N N2 0.1119(8) 0.28861(16) 0.3574(4) 0.0274(12) Uani d . 1 . .
N N3 0.2045(9) 0.25591(18) 0.5448(4) 0.0381(14) Uani d . 1 . .
N N4 -0.1441(8) 0.2353(2) 0.4273(5) 0.0386(14) Uani d . 1 . .
C C7 0.3988(10) 0.1078(2) 0.1016(5) 0.0292(14) Uani d . 1 . .
C C8 0.6121(10) 0.0933(2) 0.1299(5) 0.0367(16) Uani d . 1 . .
H H8 0.6937 0.1007 0.2014 0.044 Uiso calc R 1 . .
C C9 0.7099(11) 0.0674(2) 0.0535(6) 0.0417(18) Uani d . 1 . .
H H9 0.858 0.0571 0.0731 0.05 Uiso calc R 1 . .
C C10 0.5912(12) 0.0568(2) -0.0506(5) 0.0394(17) Uani d . 1 . .
C C11 0.3783(13) 0.0722(2) -0.0789(5) 0.0424(18) Uani d . 1 . .
H H11 0.2979 0.0652 -0.151 0.051 Uiso calc R 1 . .
C C12 0.2792(12) 0.0976(2) -0.0040(5) 0.0379(16) Uani d . 1 . .
H H12 0.1314 0.1081 -0.0241 0.046 Uiso calc R 1 . .
C C13 0.2881(10) 0.1372(2) 0.1787(5) 0.0299(14) Uani d . 1 . .
C C14 0.6969(13) 0.0287(3) -0.1324(6) 0.056(2) Uani d . 1 . .
H H14A 0.6828 -0.0052 -0.1178 0.084 Uiso calc R 1 . .
H H14B 0.8528 0.0371 -0.124 0.084 Uiso calc R 1 . .
H H14C 0.6237 0.036 -0.2086 0.084 Uiso calc R 1 . .
O O1 0.4019(8) 0.14065(16) 0.2790(4) 0.0491(14) Uani d . 1 . .
H H1 0.3327 0.1573 0.3186 0.074 Uiso calc R 1 . .
O O2 0.1130(8) 0.15501(19) 0.1498(4) 0.0580(16) Uani d . 1 . .
C C15 0.3948(10) 0.39169(19) 0.1124(5) 0.0254(13) Uani d . 1 . .
C C16 0.2243(10) 0.4037(2) 0.0250(5) 0.0342(15) Uani d . 1 . .
H H16 0.0783 0.3937 0.0273 0.041 Uiso calc R 1 . .
C C17 0.2680(11) 0.4301(2) -0.0641(5) 0.0383(16) Uani d . 1 . .
H H17 0.1517 0.4385 -0.1226 0.046 Uiso calc R 1 . .
C C18 0.4779(11) 0.4441(2) -0.0685(5) 0.0333(15) Uani d . 1 . .
C C19 0.6460(11) 0.4325(2) 0.0167(6) 0.0410(18) Uani d . 1 . .
H H19 0.7917 0.4426 0.0136 0.049 Uiso calc R 1 . .
C C20 0.6034(10) 0.4055(2) 0.1092(6) 0.0364(16) Uani d . 1 . .
H H20 0.7195 0.3972 0.1679 0.044 Uiso calc R 1 . .
C C21 0.3455(10) 0.3621(2) 0.2084(5) 0.0299(14) Uani d . 1 . .
C C22 0.5325(13) 0.4718(2) -0.1665(6) 0.051(2) Uani d . 1 . .
H H22A 0.6338 0.4976 -0.1391 0.076 Uiso calc R 1 . .
H H22B 0.3974 0.485 -0.2095 0.076 Uiso calc R 1 . .
H H22C 0.6019 0.4507 -0.2143 0.076 Uiso calc R 1 . .
O O3 0.1429(7) 0.35404(15) 0.2081(4) 0.0418(12) Uani d . 1 . .
H H3 0.1291 0.3375 0.2639 0.063 Uiso calc R 1 . .
O O4 0.4955(8) 0.34793(17) 0.2798(4) 0.0521(14) Uani d . 1 . .

loop_
_atom_site_aniso_label
_atom_site_aniso_U_11
_atom_site_aniso_U_22
_atom_site_aniso_U_33
_atom_site_aniso_U_12
_atom_site_aniso_U_13
_atom_site_aniso_U_23
C1 0.039(4) 0.023(3) 0.022(3) 0.001(3) 0.015(3) 0.003(2)
C2 0.051(4) 0.033(4) 0.029(4) -0.009(3) 0.014(3) -0.004(3)
C3 0.033(3) 0.043(4) 0.030(4) 0.010(3) 0.005(3) 0.003(3)
C4 0.038(4) 0.036(4) 0.044(4) -0.007(3) 0.015(3) -0.009(3)
C5 0.039(4) 0.035(4) 0.043(4) 0.009(3) 0.013(3) 0.004(3)
C6 0.061(5) 0.032(4) 0.031(4) -0.001(3) 0.031(4) 0.000(3)
N1 0.038(3) 0.027(3) 0.028(3) 0.000(2) 0.013(2) 0.002(2)
N2 0.038(3) 0.022(3) 0.024(3) 0.003(2) 0.013(2) -0.002(2)
N3 0.049(3) 0.041(3) 0.026(3) 0.000(3) 0.010(3) 0.000(2)
N4 0.036(3) 0.040(3) 0.043(3) 0.002(2) 0.016(3) 0.002(3)
C7 0.045(4) 0.019(3) 0.028(3) -0.001(3) 0.018(3) 0.003(2)
C8 0.041(4) 0.034(4) 0.036(4) 0.005(3) 0.009(3) -0.001(3)
C9 0.040(4) 0.031(4) 0.059(5) 0.010(3) 0.023(4) 0.003(3)
C10 0.066(5) 0.025(3) 0.034(4) 0.002(3) 0.028(4) 0.007(3)
C11 0.068(5) 0.033(4) 0.029(4) -0.002(3) 0.016(4) -0.001(3)
C12 0.053(4) 0.027(3) 0.037(4) 0.004(3) 0.017(3) 0.002(3)
C13 0.034(4) 0.018(3) 0.037(4) 0.001(3) 0.006(3) 0.000(3)
C14 0.091(6) 0.040(4) 0.049(5) 0.006(4) 0.042(5) -0.004(3)
O1 0.062(3) 0.046(3) 0.038(3) 0.025(2) 0.004(3) -0.011(2)
O2 0.041(3) 0.075(4) 0.054(3) 0.023(3) -0.003(3) -0.028(3)
C15 0.035(3) 0.018(3) 0.025(3) 0.005(2) 0.011(3) 0.000(2)
C16 0.035(4) 0.021(3) 0.047(4) -0.001(3) 0.007(3) -0.001(3)
C17 0.046(4) 0.032(4) 0.033(4) 0.005(3) -0.005(3) 0.000(3)
C18 0.042(4) 0.029(3) 0.032(4) 0.007(3) 0.016(3) -0.005(3)
C19 0.031(4) 0.025(4) 0.073(5) -0.003(3) 0.024(4) -0.009(3)
C20 0.029(3) 0.033(4) 0.044(4) 0.002(3) -0.002(3) -0.002(3)
C21 0.033(3) 0.016(3) 0.039(4) 0.004(3) 0.000(3) -0.002(3)
C22 0.084(6) 0.032(4) 0.044(4) -0.006(4) 0.034(4) 0.001(3)
O3 0.035(3) 0.040(3) 0.051(3) 0.000(2) 0.009(2) 0.012(2)
O4 0.051(3) 0.053(3) 0.048(3) -0.006(2) -0.002(3) 0.021(2)

loop_
_atom_type_symbol
_atom_type_description
_atom_type_scat_dispersion_real
_atom_type_scat_dispersion_imag
_atom_type_scat_source
C C 0.0033 0.0016 'International Tables Vol C Tables 4.2.6.8 and 6.1.1.4'
H H 0 0 'International Tables Vol C Tables 4.2.6.8 and 6.1.1.4'
N N 0.0061 0.0033 'International Tables Vol C Tables 4.2.6.8 and 6.1.1.4'
O O 0.0106 0.006 'International Tables Vol C Tables 4.2.6.8 and 6.1.1.4'

loop_
_exptl_crystal_face_index_h
_exptl_crystal_face_index_k
_exptl_crystal_face_index_l
_exptl_crystal_face_perp_dist
0 -1 0 0.03
0 1 0 0.02
1 0 1 0.15
-1 0 -1 0.09
-1 0 2 0.18
1 0 -2 0.14

loop_
_geom_angle_atom_site_label_1
_geom_angle_atom_site_label_2
_geom_angle_atom_site_label_3
_geom_angle_site_symmetry_1
_geom_angle_site_symmetry_3
_geom_angle
_geom_angle_publ_flag
N1 C1 N2 . . 111.0(4) ?
N1 C1 H1A . . 109.4 ?
N2 C1 H1A . . 109.4 ?
N1 C1 H1B . . 109.4 ?
N2 C1 H1B . . 109.4 ?
H1A C1 H1B . . 108 ?
N3 C2 N2 . . 111.3(5) ?
N3 C2 H2A . . 109.4 ?
N2 C2 H2A . . 109.4 ?
N3 C2 H2B . . 109.4 ?
N2 C2 H2B . . 109.4 ?
H2A C2 H2B . . 108 ?
N3 C3 N1 . . 110.5(5) ?
N3 C3 H3A . . 109.6 ?
N1 C3 H3A . . 109.6 ?
N3 C3 H3B . . 109.6 ?
N1 C3 H3B . . 109.6 ?
H3A C3 H3B . . 108.1 ?
N1 C4 N4 . . 111.7(5) ?
N1 C4 H4A . . 109.3 ?
N4 C4 H4A . . 109.3 ?
N1 C4 H4B . . 109.3 ?
N4 C4 H4B . . 109.3 ?
H4A C4 H4B . . 107.9 ?
N4 C5 N2 . . 111.9(5) ?
N4 C5 H5A . . 109.2 ?
N2 C5 H5A . . 109.2 ?
N4 C5 H5B . . 109.2 ?
N2 C5 H5B . . 109.2 ?
H5A C5 H5B . . 107.9 ?
N4 C6 N3 . . 112.8(4) ?
N4 C6 H6A . . 109 ?
N3 C6 H6A . . 109 ?
N4 C6 H6B . . 109 ?
N3 C6 H6B . . 109 ?
H6A C6 H6B . . 107.8 ?
C4 N1 C1 . . 108.5(5) ?
C4 N1 C3 . . 108.8(4) ?
C1 N1 C3 . . 109.0(5) ?
C1 N2 C2 . . 108.8(5) ?
C1 N2 C5 . . 107.8(4) ?
C2 N2 C5 . . 108.2(4) ?
C3 N3 C2 . . 109.5(5) ?
C3 N3 C6 . . 109.2(5) ?
C2 N3 C6 . . 107.1(5) ?
C6 N4 C5 . . 107.5(5) ?
C6 N4 C4 . . 108.5(5) ?
C5 N4 C4 . . 108.3(5) ?
C8 C7 C12 . . 120.3(6) ?
C8 C7 C13 . . 122.1(6) ?
C12 C7 C13 . . 117.5(6) ?
C7 C8 C9 . . 119.8(7) ?
C7 C8 H8 . . 120.1 ?
C9 C8 H8 . . 120.1 ?
C10 C9 C8 . . 120.0(6) ?
C10 C9 H9 . . 120 ?
C8 C9 H9 . . 120 ?
C11 C10 C9 . . 119.8(6) ?
C11 C10 C14 . . 120.4(7) ?
C9 C10 C14 . . 119.8(7) ?
C10 C11 C12 . . 120.8(7) ?
C10 C11 H11 . . 119.6 ?
C12 C11 H11 . . 119.6 ?
C11 C12 C7 . . 119.2(6) ?
C11 C12 H12 . . 120.4 ?
C7 C12 H12 . . 120.4 ?
O2 C13 O1 . . 124.1(6) ?
O2 C13 C7 . . 122.6(6) ?
O1 C13 C7 . . 113.3(5) ?
C10 C14 H14A . . 109.5 ?
C10 C14 H14B . . 109.5 ?
H14A C14 H14B . . 109.5 ?
C10 C14 H14C . . 109.5 ?
H14A C14 H14C . . 109.5 ?
H14B C14 H14C . . 109.5 ?
C13 O1 H1 . . 109.5 ?
C20 C15 C16 . . 120.2(5) ?
C20 C15 C21 . . 120.1(6) ?
C16 C15 C21 . . 119.7(5) ?
C17 C16 C15 . . 120.2(6) ?
C17 C16 H16 . . 119.9 ?
C15 C16 H16 . . 119.9 ?
C18 C17 C16 . . 120.2(6) ?
C18 C17 H17 . . 119.9 ?
C16 C17 H17 . . 119.9 ?
C17 C18 C19 . . 120.1(6) ?
C17 C18 C22 . . 121.5(6) ?
C19 C18 C22 . . 118.4(6) ?
C18 C19 C20 . . 120.4(6) ?
C18 C19 H19 . . 119.8 ?
C20 C19 H19 . . 119.8 ?
C15 C20 C19 . . 118.9(6) ?
C15 C20 H20 . . 120.5 ?
C19 C20 H20 . . 120.5 ?
O4 C21 O3 . . 124.7(6) ?
O4 C21 C15 . . 120.1(6) ?
O3 C21 C15 . . 115.2(5) ?
C18 C22 H22A . . 109.5 ?
C18 C22 H22B . . 109.5 ?
H22A C22 H22B . . 109.5 ?
C18 C22 H22C . . 109.5 ?
H22A C22 H22C . . 109.5 ?
H22B C22 H22C . . 109.5 ?
C21 O3 H3 . . 109.5 ?

loop_
_geom_bond_atom_site_label_1
_geom_bond_atom_site_label_2
_geom_bond_site_symmetry_2
_geom_bond_distance
_geom_bond_publ_flag
C1 N1 . 1.473(7) ?
C1 N2 . 1.475(7) ?
C1 H1A . 0.99 ?
C1 H1B . 0.99 ?
C2 N3 . 1.467(8) ?
C2 N2 . 1.480(8) ?
C2 H2A . 0.99 ?
C2 H2B . 0.99 ?
C3 N3 . 1.460(8) ?
C3 N1 . 1.486(8) ?
C3 H3A . 0.99 ?
C3 H3B . 0.99 ?
C4 N1 . 1.466(7) ?
C4 N4 . 1.469(8) ?
C4 H4A . 0.99 ?
C4 H4B . 0.99 ?
C5 N4 . 1.460(8) ?
C5 N2 . 1.483(8) ?
C5 H5A . 0.99 ?
C5 H5B . 0.99 ?
C6 N4 . 1.460(8) ?
C6 N3 . 1.471(8) ?
C6 H6A . 0.99 ?
C6 H6B . 0.99 ?
C7 C8 . 1.367(9) ?
C7 C12 . 1.396(9) ?
C7 C13 . 1.500(8) ?
C8 C9 . 1.397(8) ?
C8 H8 . 0.95 ?
C9 C10 . 1.383(10) ?
C9 H9 . 0.95 ?
C10 C11 . 1.371(10) ?
C10 C14 . 1.505(8) ?
C11 C12 . 1.383(8) ?
C11 H11 . 0.95 ?
C12 H12 . 0.95 ?
C13 O2 . 1.190(7) ?
C13 O1 . 1.302(7) ?
C14 H14A . 0.98 ?
C14 H14B . 0.98 ?
C14 H14C . 0.98 ?
O1 H1 . 0.84 ?
C15 C20 . 1.352(8) ?
C15 C16 . 1.403(8) ?
C15 C21 . 1.508(8) ?
C16 C17 . 1.378(9) ?
C16 H16 . 0.95 ?
C17 C18 . 1.365(9) ?
C17 H17 . 0.95 ?
C18 C19 . 1.374(9) ?
C18 C22 . 1.510(8) ?
C19 C20 . 1.420(9) ?
C19 H19 . 0.95 ?
C20 H20 . 0.95 ?
C21 O4 . 1.223(7) ?
C21 O3 . 1.271(7) ?
C22 H22A . 0.98 ?
C22 H22B . 0.98 ?
C22 H22C . 0.98 ?
O3 H3 . 0.84 ?

loop_
_geom_hbond_atom_site_label_D
_geom_hbond_atom_site_label_H
_geom_hbond_atom_site_label_A
_geom_hbond_site_symmetry_A
_geom_hbond_distance_DH
_geom_hbond_distance_HA
_geom_hbond_distance_DA
_geom_hbond_angle_DHA
O1 H1 N1 . 0.84 1.83 2.654(6) 166
O3 H3 N2 . 0.84 1.8 2.620(6) 164
C1 H1A O2 . 0.99 2.63 3.276(7) 123
C2 H2A O2 4_666 0.99 2.61 3.239(8) 121
C3 H3B N4 1_655 0.99 2.74 3.684(8) 160
C4 H4B O2 . 0.99 2.69 3.327(8) 123
C5 H5B N3 4_565 0.99 2.92 3.885(9) 164

loop_
_geom_torsion_atom_site_label_1
_geom_torsion_atom_site_label_2
_geom_torsion_atom_site_label_3
_geom_torsion_atom_site_label_4
_geom_torsion_site_symmetry_1
_geom_torsion_site_symmetry_2
_geom_torsion_site_symmetry_3
_geom_torsion_site_symmetry_4
_geom_torsion
_geom_torsion_publ_flag
N4 C4 N1 C1 . . . . -59.2(6) ?
N4 C4 N1 C3 . . . . 59.3(7) ?
N2 C1 N1 C4 . . . . 59.5(6) ?
N2 C1 N1 C3 . . . . -58.8(6) ?
N3 C3 N1 C4 . . . . -59.2(6) ?
N3 C3 N1 C1 . . . . 59.0(6) ?
N1 C1 N2 C2 . . . . 58.1(6) ?
N1 C1 N2 C5 . . . . -59.0(6) ?
N3 C2 N2 C1 . . . . -58.0(6) ?
N3 C2 N2 C5 . . . . 58.9(6) ?
N4 C5 N2 C1 . . . . 59.1(6) ?
N4 C5 N2 C2 . . . . -58.4(6) ?
N1 C3 N3 C2 . . . . -59.0(6) ?
N1 C3 N3 C6 . . . . 57.9(6) ?
N2 C2 N3 C3 . . . . 58.9(7) ?
N2 C2 N3 C6 . . . . -59.3(6) ?
N4 C6 N3 C3 . . . . -57.9(6) ?
N4 C6 N3 C2 . . . . 60.6(6) ?
N3 C6 N4 C5 . . . . -60.1(6) ?
N3 C6 N4 C4 . . . . 56.9(6) ?
N2 C5 N4 C6 . . . . 58.3(6) ?
N2 C5 N4 C4 . . . . -58.7(7) ?
N1 C4 N4 C6 . . . . -57.7(6) ?
N1 C4 N4 C5 . . . . 58.7(7) ?
C12 C7 C8 C9 . . . . -1.0(9) ?
C13 C7 C8 C9 . . . . -177.7(5) ?
C7 C8 C9 C10 . . . . 0.3(9) ?
C8 C9 C10 C11 . . . . 0.7(9) ?
C8 C9 C10 C14 . . . . -179.7(6) ?
C9 C10 C11 C12 . . . . -0.9(9) ?
C14 C10 C11 C12 . . . . 179.4(6) ?
C10 C11 C12 C7 . . . . 0.2(9) ?
C8 C7 C12 C11 . . . . 0.8(9) ?
C13 C7 C12 C11 . . . . 177.6(5) ?
C8 C7 C13 O2 . . . . 170.2(6) ?
C12 C7 C13 O2 . . . . -6.5(9) ?
C8 C7 C13 O1 . . . . -10.2(8) ?
C12 C7 C13 O1 . . . . 173.0(5) ?
C20 C15 C16 C17 . . . . -0.6(9) ?
C21 C15 C16 C17 . . . . -178.9(5) ?
C15 C16 C17 C18 . . . . 0.8(9) ?
C16 C17 C18 C19 . . . . -0.8(9) ?
C16 C17 C18 C22 . . . . 178.2(5) ?
C17 C18 C19 C20 . . . . 0.6(9) ?
C22 C18 C19 C20 . . . . -178.5(5) ?
C16 C15 C20 C19 . . . . 0.4(9) ?
C21 C15 C20 C19 . . . . 178.7(5) ?
C18 C19 C20 C15 . . . . -0.4(9) ?
C20 C15 C21 O4 . . . . -4.7(9) ?
C16 C15 C21 O4 . . . . 173.6(6) ?
C20 C15 C21 O3 . . . . 174.8(5) ?
C16 C15 C21 O3 . . . . -6.9(8) ?

loop_
_cod_related_entry_id
_cod_related_entry_database
_cod_related_entry_code
1 ChemSpider 30654559
